data_1513505
loop_
_publ_author_name
'Abe, Hajime'
'Ohtani, Kohei'
'Suzuki, Daiki'
'Chida, Yusuke'
'Shimada, Yuta'
'Matsumoto, Shinya'
'Inouye, Masahiko'

_publ_section_title
;
 Alternating 2,6-/3,5-Substituted Pyridine-Acetylene Macrocycles:
 \p-Stacking Self-Assemblies Enhanced by Intermolecular Dipole-Dipole
 Interaction.
;
_journal_issue 3
_journal_name_full 'Organic letters'
_journal_page_first 828
_journal_page_last 831
_journal_paper_doi 10.1021/ol403579e
_journal_volume 16
_journal_year 2014
_chemical_formula_moiety 'C54.50 H42.50 Cl1.50 N6 O3'
_chemical_formula_sum 'C54.5 H42.5 Cl1.5 N6 O3'
_chemical_formula_weight 882.65
_space_group_IT_number 167
_symmetry_cell_setting trigonal
_symmetry_Int_Tables_number 167
_symmetry_space_group_name_Hall '-R 3 2"c'
_symmetry_space_group_name_H-M 'R -3 c :H'
_atom_sites_solution_hydrogens geom
_atom_sites_solution_primary direct
_atom_sites_solution_secondary difmap
_cell_angle_alpha 90.0000
_cell_angle_beta 90.0000
_cell_angle_gamma 120.0000
_cell_formula_units_Z 12
_cell_length_a 21.1359(7)
_cell_length_b 21.1359(7)
_cell_length_c 40.1543(19)
_cell_measurement_reflns_used 11871
_cell_measurement_temperature 223
_cell_measurement_theta_max 30.42
_cell_measurement_theta_min 1.93
_cell_volume 15534.7(10)
_computing_cell_refinement CrystalClear
_computing_data_collection 'CrystalClear (Rigaku, ????)'
_computing_data_reduction CrystalClear
_computing_molecular_graphics 'CrystalStructure 4.0'
_computing_publication_material 'CrystalStructure 4.0 (Rigaku, 2010)'
_computing_structure_refinement 'SHELXL97 (Sheldrick, 2008)'
_computing_structure_solution 'SIR2004 (Burla, et al., 2005)'
_diffrn_ambient_temperature 223
_diffrn_detector_area_resol_mean 14.629
_diffrn_measured_fraction_theta_full 1.026
_diffrn_measured_fraction_theta_max 1.026
_diffrn_measurement_device_type 'Rigaku Mercury70'
_diffrn_measurement_method \w
_diffrn_radiation_type 'Mo K\a'
_diffrn_radiation_wavelength 0.71075
_diffrn_reflns_av_R_equivalents 0.0430
_diffrn_reflns_limit_h_max 15
_diffrn_reflns_limit_h_min -25
_diffrn_reflns_limit_k_max 25
_diffrn_reflns_limit_k_min -24
_diffrn_reflns_limit_l_max 48
_diffrn_reflns_limit_l_min -48
_diffrn_reflns_number 32972
_diffrn_reflns_theta_full 25.34
_diffrn_reflns_theta_max 25.35
_diffrn_standards_number 0
_exptl_absorpt_coefficient_mu 0.145
_exptl_absorpt_correction_T_max 0.971
_exptl_absorpt_correction_T_min 0.923
_exptl_absorpt_correction_type numerical
_exptl_absorpt_process_details 'NUMABS (Rigaku, 1999)'
_exptl_crystal_colour colorless
_exptl_crystal_density_diffrn 1.132
_exptl_crystal_density_method 'not measured'
_exptl_crystal_description block
_exptl_crystal_F_000 5532.00
_exptl_crystal_size_max 0.420
_exptl_crystal_size_mid 0.350
_exptl_crystal_size_min 0.200
_refine_diff_density_max 0.160
_refine_diff_density_min -0.220
_refine_ls_extinction_method none
_refine_ls_goodness_of_fit_ref 1.006
_refine_ls_hydrogen_treatment constr
_refine_ls_number_parameters 205
_refine_ls_number_reflns 3157
_refine_ls_number_restraints 0
_refine_ls_R_factor_gt 0.0632
_refine_ls_shift/su_max 0.000
_refine_ls_structure_factor_coef Fsqd
_refine_ls_weighting_details 'w = 1/[\s^2^(Fo^2^)+(0.0795P)^2^+30.9948P] where P=(Fo^2^+2Fc^2^)/3'
_refine_ls_weighting_scheme calc
_refine_ls_wR_factor_ref 0.1630
_reflns_number_gt 3011
_reflns_number_total 3157
_reflns_threshold_expression F^2^>2.0\s(F^2^)
_cod_data_source_file ol403579e_si_002.cif
_cod_data_source_block toyama_t-butyl_CHCl3_AcOEt
_cod_original_cell_volume 15534.7(11)
_cod_original_sg_symbol_H-M 'R -3 c:H'
_cod_original_formula_sum 'C54.50 H42.50 Cl1.50 N6 O3'
_cod_database_code 1513505

loop_
_symmetry_equiv_pos_site_id
_symmetry_equiv_pos_as_xyz
1 +X,+Y,+Z
2 -Y,+X-Y,+Z
3 -X+Y,-X,+Z
4 -X+Y,+Y,1/2+Z
5 +X,+X-Y,1/2+Z
6 -Y,-X,1/2+Z
7 -X,-Y,-Z
8 +Y,-X+Y,-Z
9 +X-Y,+X,-Z
10 +X-Y,-Y,1/2-Z
11 -X,-X+Y,1/2-Z
12 +Y,+X,1/2-Z
13 2/3+X,1/3+Y,1/3+Z
14 2/3-Y,1/3+X-Y,1/3+Z
15 2/3-X+Y,1/3-X,1/3+Z
16 2/3-X+Y,1/3+Y,5/6+Z
17 2/3+X,1/3+X-Y,5/6+Z
18 2/3-Y,1/3-X,5/6+Z
19 2/3-X,1/3-Y,1/3-Z
20 2/3+Y,1/3-X+Y,1/3-Z
21 2/3+X-Y,1/3+X,1/3-Z
22 2/3+X-Y,1/3-Y,5/6-Z
23 2/3-X,1/3-X+Y,5/6-Z
24 2/3+Y,1/3+X,5/6-Z
25 1/3+X,2/3+Y,2/3+Z
26 1/3-Y,2/3+X-Y,2/3+Z
27 1/3-X+Y,2/3-X,2/3+Z
28 1/3-X+Y,2/3+Y,1/6+Z
29 1/3+X,2/3+X-Y,1/6+Z
30 1/3-Y,2/3-X,1/6+Z
31 1/3-X,2/3-Y,2/3-Z
32 1/3+Y,2/3-X+Y,2/3-Z
33 1/3+X-Y,2/3+X,2/3-Z
34 1/3+X-Y,2/3-Y,1/6-Z
35 1/3-X,2/3-X+Y,1/6-Z
36 1/3+Y,2/3+X,1/6-Z

loop_
_atom_site_label
_atom_site_type_symbol
_atom_site_fract_x
_atom_site_fract_y
_atom_site_fract_z
_atom_site_U_iso_or_equiv
_atom_site_adp_type
_atom_site_occupancy
_atom_site_symmetry_multiplicity
_atom_site_calc_flag
_atom_site_refinement_flags
Cl1 Cl 0.41494(7) 0.74201(7) 0.17130(3) 0.0600(4) Uani 0.5000 36 d .
O1 O 0.15099(8) 0.15337(8) 0.11582(5) 0.0600(6) Uani 1.0 36 d .
N1 N 0.52589(11) 0.62414(11) 0.13888(6) 0.0627(6) Uani 1.0 36 d .
N2 N 0.37522(9) 0.23893(9) 0.12628(4) 0.0397(5) Uani 1.0 36 d .
C1 C 0.59657(12) 0.64501(12) 0.13523(6) 0.0518(6) Uani 1.0 36 d .
C2 C 0.62231(11) 0.59704(11) 0.12964(5) 0.0394(5) Uani 1.0 36 d .
C3 C 0.57153(11) 0.52297(11) 0.12743(5) 0.0393(5) Uani 1.0 36 d .
C4 C 0.49767(11) 0.50008(11) 0.13110(5) 0.0395(5) Uani 1.0 36 d .
C5 C 0.47819(12) 0.55311(13) 0.13692(7) 0.0529(6) Uani 1.0 36 d .
C6 C 0.44318(11) 0.42412(12) 0.12896(5) 0.0420(5) Uani 1.0 36 d .
C7 C 0.39932(11) 0.36055(12) 0.12700(5) 0.0406(5) Uani 1.0 36 d .
C8 C 0.34731(10) 0.28384(11) 0.12457(5) 0.0362(5) Uani 1.0 36 d .
C9 C 0.27342(11) 0.26055(11) 0.12080(5) 0.0390(5) Uani 1.0 36 d .
C10 C 0.22433(10) 0.18641(11) 0.11880(5) 0.0392(5) Uani 1.0 36 d .
C11 C 0.25162(11) 0.13899(11) 0.12134(5) 0.0414(5) Uani 1.0 36 d .
C12 C 0.32638(11) 0.16709(11) 0.12452(5) 0.0382(5) Uani 1.0 36 d .
C13 C 0.35489(12) 0.11811(12) 0.12594(5) 0.0416(5) Uani 1.0 36 d .
C14 C 0.37639(12) 0.07547(12) 0.12698(5) 0.0423(5) Uani 1.0 36 d .
C15 C 0.11134(10) 0.18461(11) 0.09907(5) 0.0384(5) Uani 1.0 36 d .
C16 C 0.14728(13) 0.22006(14) 0.06681(6) 0.0555(7) Uani 1.0 36 d .
C17 C 0.10248(14) 0.23610(14) 0.12203(7) 0.0624(7) Uani 1.0 36 d .
C18 C 0.03787(11) 0.11722(12) 0.09273(6) 0.0503(6) Uani 1.0 36 d .
C19 C 0.3333 0.6667 0.15765(16) 0.047(3) Uani 0.5000 12 d .
H1 H 0.6309 0.6952 0.1365 0.0621 Uiso 1.0 36 calc R
H3 H 0.5868 0.4888 0.1235 0.0471 Uiso 1.0 36 calc R
H5 H 0.4284 0.5377 0.1396 0.0635 Uiso 1.0 36 calc R
H9 H 0.2572 0.2946 0.1196 0.0468 Uiso 1.0 36 calc R
H11 H 0.2197 0.0882 0.1209 0.0496 Uiso 1.0 36 calc R
H16A H 0.1943 0.2630 0.0713 0.0666 Uiso 1.0 36 calc R
H16B H 0.1165 0.2343 0.0548 0.0666 Uiso 1.0 36 calc R
H16C H 0.1543 0.1858 0.0534 0.0666 Uiso 1.0 36 calc R
H17A H 0.0827 0.2120 0.1432 0.0748 Uiso 1.0 36 calc R
H17B H 0.0694 0.2500 0.1120 0.0748 Uiso 1.0 36 calc R
H17C H 0.1497 0.2794 0.1257 0.0748 Uiso 1.0 36 calc R
H18A H 0.0443 0.0839 0.0784 0.0604 Uiso 1.0 36 calc R
H18B H 0.0056 0.1313 0.0820 0.0604 Uiso 1.0 36 calc R
H18C H 0.0167 0.0933 0.1137 0.0604 Uiso 1.0 36 calc R
H19 H 0.3333 0.6667 0.1312 0.0562 Uiso 0.5000 12 calc R

loop_
_atom_site_aniso_label
_atom_site_aniso_U_11
_atom_site_aniso_U_22
_atom_site_aniso_U_33
_atom_site_aniso_U_12
_atom_site_aniso_U_13
_atom_site_aniso_U_23
Cl1 0.0458(7) 0.0470(7) 0.0761(9) 0.0150(6) 0.0024(6) -0.0027(6)
O1 0.0276(8) 0.0377(9) 0.1092(15) 0.0121(7) -0.0101(8) 0.0188(9)
N1 0.0426(12) 0.0462(12) 0.0990(17) 0.0221(10) -0.0112(11) -0.0085(11)
N2 0.0330(9) 0.0428(10) 0.0445(10) 0.0197(8) -0.0015(8) 0.0019(8)
C1 0.0395(12) 0.0376(12) 0.0712(16) 0.0141(10) -0.0095(11) -0.0034(11)
C2 0.0317(10) 0.0419(12) 0.0392(11) 0.0143(9) -0.0040(8) 0.0013(9)
C3 0.0342(11) 0.0383(11) 0.0428(11) 0.0163(9) -0.0023(9) 0.0001(9)
C4 0.0324(11) 0.0385(11) 0.0401(11) 0.0121(9) -0.0062(9) 0.0007(9)
C5 0.0321(11) 0.0456(13) 0.0798(17) 0.0184(10) -0.0080(11) -0.0064(12)
C6 0.0320(11) 0.0428(12) 0.0461(12) 0.0148(10) -0.0045(9) -0.0007(9)
C7 0.0302(10) 0.0418(12) 0.0461(12) 0.0152(10) -0.0024(9) 0.0024(9)
C8 0.0308(10) 0.0360(11) 0.0377(11) 0.0137(9) -0.0032(8) 0.0006(8)
C9 0.0326(11) 0.0346(11) 0.0505(12) 0.0173(9) -0.0028(9) 0.0042(9)
C10 0.0274(10) 0.0354(11) 0.0526(12) 0.0140(9) -0.0039(9) 0.0042(9)
C11 0.0356(11) 0.0327(11) 0.0533(12) 0.0152(9) -0.0056(9) 0.0010(9)
C12 0.0379(11) 0.0434(12) 0.0390(11) 0.0248(10) -0.0031(9) 0.0004(9)
C13 0.0400(11) 0.0478(13) 0.0426(12) 0.0261(10) -0.0019(9) -0.0012(9)
C14 0.0406(12) 0.0507(13) 0.0426(12) 0.0280(11) -0.0010(9) -0.0005(10)
C15 0.0294(10) 0.0338(11) 0.0549(12) 0.0180(9) -0.0063(9) -0.0033(9)
C16 0.0435(13) 0.0561(15) 0.0592(15) 0.0191(12) -0.0039(11) 0.0016(12)
C17 0.0520(15) 0.0541(15) 0.0802(18) 0.0260(12) -0.0017(13) -0.0202(13)
C18 0.0301(11) 0.0402(12) 0.0777(16) 0.0153(10) -0.0079(11) -0.0056(11)
C19 0.047(3) 0.047(3) 0.047(6) 0.0234(12) 0.0000 0.0000

loop_
_atom_type_symbol
_atom_type_description
_atom_type_scat_dispersion_real
_atom_type_scat_dispersion_imag
_atom_type_scat_source
C C 0.0033 0.0016
;
International Tables for Crystallography
(1992, Vol. C, Tables 4.2.6.8 and 6.1.1.4)
;
H H 0.0000 0.0000
;
International Tables for Crystallography
(1992, Vol. C, Table 6.1.1.4)
;
Cl Cl 0.1484 0.1585
;
International Tables for Crystallography
(1992, Vol. C, Tables 4.2.6.8 and 6.1.1.4)
;
N N 0.0061 0.0033
;
International Tables for Crystallography
(1992, Vol. C, Tables 4.2.6.8 and 6.1.1.4)
;
O O 0.0106 0.0060
;
International Tables for Crystallography
(1992, Vol. C, Tables 4.2.6.8 and 6.1.1.4)
;

loop_
_geom_angle_atom_site_label_1
_geom_angle_atom_site_label_2
_geom_angle_atom_site_label_3
_geom_angle
_geom_angle_publ_flag
_geom_angle_site_symmetry_1
_geom_angle_site_symmetry_3
Cl1 Cl1 Cl1 115.37(9) yes 20_455 21_555
Cl1 Cl1 C19 57.91(6) yes 20_455 .
Cl1 Cl1 C19 62.43(9) yes 20_455 19_565
Cl1 Cl1 C19 57.83(7) yes 21_555 .
Cl1 Cl1 C19 62.51(10) yes 21_555 19_565
C19 Cl1 C19 24.3(3) yes . 19_565
C10 O1 C15 125.14(16) yes . .
C1 N1 C5 117.2(3) yes . .
C8 N2 C12 115.70(19) yes . .
N1 C1 C2 123.92(19) yes . .
C1 C2 C3 118.0(2) yes . .
C1 C2 C14 120.47(17) yes . 3_665
C3 C2 C14 121.5(3) yes . 3_665
C2 C3 C4 119.0(3) yes . .
C3 C4 C5 117.99(18) yes . .
C3 C4 C6 121.0(3) yes . .
C5 C4 C6 121.0(3) yes . .
N1 C5 C4 123.8(3) yes . .
C4 C6 C7 178.3(3) yes . .
C6 C7 C8 179.2(3) yes . .
N2 C8 C7 115.74(19) yes . .
N2 C8 C9 124.47(18) yes . .
C7 C8 C9 119.8(3) yes . .
C8 C9 C10 118.7(3) yes . .
O1 C10 C9 127.5(3) yes . .
O1 C10 C11 114.67(17) yes . .
C9 C10 C11 117.8(2) yes . .
C10 C11 C12 119.54(18) yes . .
N2 C12 C11 123.7(3) yes . .
N2 C12 C13 116.7(2) yes . .
C11 C12 C13 119.56(18) yes . .
C12 C13 C14 177.9(2) yes . .
C2 C14 C13 177.6(3) yes 2_655 .
O1 C15 C16 111.2(2) yes . .
O1 C15 C17 110.50(19) yes . .
O1 C15 C18 101.65(18) yes . .
C16 C15 C17 112.5(2) yes . .
C16 C15 C18 110.48(18) yes . .
C17 C15 C18 110.0(2) yes . .
Cl1 C19 Cl1 110.7(2) yes . 2_665
Cl1 C19 Cl1 110.6(2) yes . 3_565
Cl1 C19 Cl1 155.7(5) yes . 19_565
Cl1 C19 Cl1 59.64(10) yes . 20_455
Cl1 C19 Cl1 59.67(10) yes . 21_555
Cl1 C19 C19 71.7(2) yes . 19_565
Cl1 C19 Cl1 110.7(2) yes 2_665 3_565
Cl1 C19 Cl1 59.68(10) yes 2_665 19_565
Cl1 C19 Cl1 155.7(5) yes 2_665 20_455
Cl1 C19 Cl1 59.70(10) yes 2_665 21_555
Cl1 C19 C19 71.9(2) yes 2_665 19_565
Cl1 C19 Cl1 59.64(10) yes 3_565 19_565
Cl1 C19 Cl1 59.62(10) yes 3_565 20_455
Cl1 C19 Cl1 155.7(5) yes 3_565 21_555
Cl1 C19 C19 71.6(2) yes 3_565 19_565
Cl1 C19 Cl1 118.85(12) yes 19_565 20_455
Cl1 C19 Cl1 118.97(12) yes 19_565 21_555
Cl1 C19 C19 84.0(3) yes 19_565 19_565
Cl1 C19 Cl1 118.90(12) yes 20_455 21_555
Cl1 C19 C19 83.8(3) yes 20_455 19_565
Cl1 C19 C19 84.1(3) yes 21_555 19_565

loop_
_geom_bond_atom_site_label_1
_geom_bond_atom_site_label_2
_geom_bond_distance
_geom_bond_publ_flag
_geom_bond_site_symmetry_2
Cl1 Cl1 1.704(3) yes 20_455
Cl1 Cl1 1.704(3) yes 21_555
Cl1 C19 1.751(3) yes .
Cl1 C19 1.6718(13) yes 19_565
O1 C10 1.350(3) yes .
O1 C15 1.464(4) yes .
N1 C1 1.337(4) yes .
N1 C5 1.328(3) yes .
N2 C8 1.347(4) yes .
N2 C12 1.345(3) yes .
C1 C2 1.388(5) yes .
C2 C3 1.389(3) yes .
C2 C14 1.431(4) yes 3_665
C3 C4 1.392(4) yes .
C4 C5 1.394(5) yes .
C4 C6 1.436(3) yes .
C6 C7 1.194(3) yes .
C7 C8 1.437(3) yes .
C8 C9 1.391(3) yes .
C9 C10 1.383(3) yes .
C10 C11 1.388(4) yes .
C11 C12 1.388(3) yes .
C12 C13 1.436(5) yes .
C13 C14 1.196(5) yes .
C15 C16 1.499(3) yes .
C15 C17 1.508(4) yes .
C15 C18 1.514(3) yes .
C19 C19 0.724(9) yes 19_565
